data_7034790
loop_
_publ_author_name
'Tian, Aixiang'
'Ning, Yali'
'Ying, Jun'
'Zhang, Juwen'
'Hou, Xue'
'Li, Tianjiao'
'Wang, Xiuli'

_publ_section_title
;
 Highly efficient usage of the hydrothermal technique through the one-pot
 method to construct four Keggin-based compounds containing pendent
 ligands.
;
_journal_issue 22
_journal_name_full 'Dalton transactions (Cambridge, England : 2003)'
_journal_page_first 10499
_journal_page_last 10507
_journal_paper_doi 10.1039/c5dt00903k
_journal_volume 44
_journal_year 2015
_chemical_formula_sum 'C17 H33 Ag3 Mo24 N6 O81 P2'
_chemical_formula_weight 4305.60
_chemical_name_systematic
; 
 ? 
;
_space_group_IT_number 14
_symmetry_cell_setting monoclinic
_symmetry_space_group_name_Hall '-P 2yn'
_symmetry_space_group_name_H-M 'P 1 21/n 1'
_atom_sites_solution_hydrogens geom
_atom_sites_solution_primary direct
_atom_sites_solution_secondary difmap
_audit_creation_method SHELXL-97
_audit_update_record
;
2015-01-28 deposited with the CCDC.
2015-04-30 downloaded from the CCDC.
;
_cell_angle_alpha 90.00
_cell_angle_beta 106.2210(10)
_cell_angle_gamma 90.00
_cell_formula_units_Z 4
_cell_length_a 13.9155(6)
_cell_length_b 31.8492(13)
_cell_length_c 21.2360(8)
_cell_measurement_temperature 296(2)
_cell_volume 9037.1(6)
_computing_cell_refinement 'SMART (Bruker, 2001)'
_computing_data_collection 'SMART (Bruker, 2001)'
_computing_data_reduction 'SAINT+ (Bruker, 1999)'
_computing_molecular_graphics 'PLATON (Spek, 2003)'
_computing_publication_material 'SHELXTL (1998)'
_computing_structure_refinement 'SHELXL-97 (Sheldrick, 1997)'
_computing_structure_solution 'SHELXS-97 (Sheldrick, 1990)'
_diffrn_ambient_temperature 296(2)
_diffrn_measured_fraction_theta_full 0.998
_diffrn_measured_fraction_theta_max 0.998
_diffrn_measurement_device_type 'CCD area detector'
_diffrn_measurement_method 'phi and omega scans'
_diffrn_radiation_monochromator graphite
_diffrn_radiation_source 'fine-focus sealed tube'
_diffrn_radiation_type MoK\a
_diffrn_radiation_wavelength 0.71073
_diffrn_reflns_av_R_equivalents 0.0283
_diffrn_reflns_av_sigmaI/netI 0.0288
_diffrn_reflns_limit_h_max 16
_diffrn_reflns_limit_h_min -16
_diffrn_reflns_limit_k_max 27
_diffrn_reflns_limit_k_min -37
_diffrn_reflns_limit_l_max 24
_diffrn_reflns_limit_l_min -24
_diffrn_reflns_number 50315
_diffrn_reflns_theta_full 24.71
_diffrn_reflns_theta_max 24.71
_diffrn_reflns_theta_min 1.57
_exptl_absorpt_coefficient_mu 3.986
_exptl_absorpt_correction_T_max 0.550
_exptl_absorpt_correction_T_min 0.474
_exptl_absorpt_correction_type multi-scan
_exptl_absorpt_process_details SADABS
_exptl_crystal_colour yellow
_exptl_crystal_density_diffrn 3.159
_exptl_crystal_density_method 'not measured'
_exptl_crystal_description bulk
_exptl_crystal_F_000 7984.0
_exptl_crystal_size_max 0.19
_exptl_crystal_size_mid 0.17
_exptl_crystal_size_min 0.15
_refine_diff_density_max 8.445
_refine_diff_density_min -3.848
_refine_diff_density_rms 0.338
_refine_ls_extinction_method none
_refine_ls_goodness_of_fit_ref 1.027
_refine_ls_hydrogen_treatment mixed
_refine_ls_matrix_type full
_refine_ls_number_parameters 1255
_refine_ls_number_reflns 15405
_refine_ls_number_restraints 156
_refine_ls_restrained_S_all 1.038
_refine_ls_R_factor_all 0.1051
_refine_ls_R_factor_gt 0.0884
_refine_ls_shift/su_max 0.001
_refine_ls_shift/su_mean 0.000
_refine_ls_structure_factor_coef Fsqd
_refine_ls_weighting_details 'calc w=1/[\s^2^(Fo^2^)+(0.1109P)^2^+451.0590P] where P=(Fo^2^+2Fc^2^)/3'
_refine_ls_weighting_scheme calc
_refine_ls_wR_factor_gt 0.2264
_refine_ls_wR_factor_ref 0.2370
_reflns_number_gt 12490
_reflns_number_total 15405
_reflns_threshold_expression >2sigma(I)
_cod_data_source_file c5dt00903k2.cif
_cod_data_source_block compound_1
_cod_depositor_comments 'Adding full bibliography for 7034790--7034793.cif.'
_cod_original_sg_symbol_H-M 'P 21/n'
_cod_database_code 7034790

loop_
_symmetry_equiv_pos_as_xyz
'x, y, z'
'-x+1/2, y+1/2, -z+1/2'
'-x, -y, -z'
'x-1/2, -y-1/2, z-1/2'

loop_
_atom_site_label
_atom_site_type_symbol
_atom_site_fract_x
_atom_site_fract_y
_atom_site_fract_z
_atom_site_U_iso_or_equiv
_atom_site_adp_type
_atom_site_occupancy
_atom_site_symmetry_multiplicity
_atom_site_calc_flag
_atom_site_refinement_flags
P1 P 0.2433(3) 0.24188(11) 0.73824(17) 0.0185(7) Uani 1 1 d .
P2 P -0.2073(3) -0.01026(12) 0.7516(2) 0.0272(9) Uani 1 1 d .
Mo1 Mo 0.32661(14) 0.24262(6) 0.91231(7) 0.0494(5) Uani 1 1 d .
Mo2 Mo 0.09885(12) 0.19064(5) 0.83040(8) 0.0401(4) Uani 1 1 d .
Mo3 Mo 0.22613(13) 0.14523(4) 0.65146(7) 0.0366(4) Uani 1 1 d .
Mo4 Mo 0.48206(12) 0.28478(6) 0.81915(9) 0.0500(5) Uani 1 1 d .
Mo5 Mo 0.00462(11) 0.19902(5) 0.65641(8) 0.0394(4) Uani 1 1 d .
Mo6 Mo 0.38882(11) 0.29333(5) 0.64630(8) 0.0379(4) Uani 1 1 d .
Mo7 Mo 0.16085(13) 0.24082(5) 0.56495(7) 0.0398(4) Uani 1 1 d .
Mo8 Mo 0.25984(13) 0.33809(5) 0.82497(7) 0.0389(4) Uani 1 1 d .
Mo9 Mo 0.15525(11) 0.33571(4) 0.65240(8) 0.0350(4) Uani 1 1 d .
Mo10 Mo 0.02212(11) 0.29082(5) 0.75520(8) 0.0374(4) Uani 1 1 d .
Mo11 Mo 0.46407(10) 0.19345(5) 0.72035(8) 0.0371(4) Uani 1 1 d .
Mo12 Mo 0.33156(10) 0.14854(4) 0.82494(7) 0.0313(3) Uani 1 1 d .
Mo13 Mo -0.37423(19) 0.03863(7) 0.61550(10) 0.0716(7) Uani 1 1 d .
Mo14 Mo -0.3857(2) -0.07102(7) 0.63424(11) 0.0743(7) Uani 1 1 d .
Mo15 Mo -0.02786(12) 0.05017(5) 0.86703(10) 0.0490(5) Uani 1 1 d .
Mo16 Mo 0.00831(16) -0.06567(6) 0.73433(13) 0.0614(6) Uani 1 1 d .
Mo17 Mo -0.01820(17) 0.04598(6) 0.70519(14) 0.0681(7) Uani 1 1 d .
Mo18 Mo -0.23079(15) 0.00243(5) 0.91247(8) 0.0458(4) Uani 1 1 d .
Mo19 Mo -0.03395(13) -0.06139(5) 0.88591(11) 0.0537(5) Uani 1 1 d .
Mo20 Mo -0.19459(17) -0.12180(5) 0.76095(9) 0.0551(5) Uani 1 1 d .
Mo21 Mo -0.41374(12) 0.04459(6) 0.77724(10) 0.0487(4) Uani 1 1 d .
Mo22 Mo -0.21385(14) 0.10147(5) 0.74240(9) 0.0440(4) Uani 1 1 d .
Mo23 Mo -0.39365(11) -0.06574(5) 0.80172(8) 0.0374(4) Uani 1 1 d .
Mo24 Mo -0.1786(2) -0.02558(8) 0.59368(12) 0.0771(7) Uani 1 1 d .
O1' O 0.2487(12) 0.2146(5) 0.8016(8) 0.013(4) Uani 0.50 1 d P
O1 O 0.2954(16) 0.2023(6) 0.7355(10) 0.027(5) Uani 0.50 1 d P
O1W O 0.9933(14) 0.4656(5) 0.4959(10) 0.082(5) Uani 1 1 d .
O2' O 0.1348(14) 0.2354(7) 0.7402(11) 0.029(5) Uani 0.50 1 d P
O2 O 0.1918(14) 0.2824(5) 0.7431(9) 0.017(4) Uani 0.50 1 d P
O3' O 0.2384(14) 0.2690(6) 0.6765(8) 0.021(4) Uani 0.50 1 d P
O3 O 0.3504(12) 0.2482(6) 0.7349(9) 0.018(4) Uani 0.50 1 d P
O4 O 0.1843(12) 0.2161(5) 0.6798(8) 0.011(3) Uiso 0.50 1 d P
O4' O 0.2977(15) 0.2689(6) 0.7979(9) 0.026(5) Uani 0.50 1 d P
O5 O 0.5688(12) 0.1728(7) 0.7147(9) 0.088(7) Uani 1 1 d .
O6 O 0.3869(13) 0.3293(6) 0.8251(9) 0.077(5) Uani 1 1 d U
O7 O 0.0392(18) 0.2469(5) 0.8133(8) 0.086(6) Uani 1 1 d .
O8 O 0.3681(13) 0.1620(5) 0.6662(7) 0.067(5) Uani 1 1 d .
O9 O 0.1181(12) 0.3223(6) 0.8108(7) 0.068(5) Uani 1 1 d .
O10 O 0.2222(13) 0.1017(4) 0.6096(7) 0.062(4) Uani 1 1 d .
O11 O 0.5917(10) 0.3062(5) 0.8552(8) 0.067(5) Uani 1 1 d .
O12 O 0.4501(17) 0.2375(5) 0.6624(8) 0.084(6) Uani 1 1 d .
O13 O -0.0845(12) 0.3109(6) 0.7603(9) 0.081(6) Uani 1 1 d .
O14 O 0.3696(10) 0.1043(4) 0.8657(7) 0.052(4) Uani 1 1 d .
O15 O -0.1047(10) 0.1781(5) 0.6197(9) 0.077(6) Uani 1 1 d .
O16 O 0.0407(14) 0.2230(5) 0.5867(10) 0.084(6) Uani 1 1 d .
O17 O 0.1222(10) 0.2964(5) 0.5875(9) 0.069(4) Uani 1 1 d U
O18 O 0.1229(12) 0.2421(6) 0.4840(6) 0.067(5) Uani 1 1 d .
O19 O 0.2750(14) 0.2957(7) 0.8922(10) 0.092(7) Uani 1 1 d .
O20 O 0.4590(17) 0.3074(5) 0.7315(8) 0.087(7) Uani 1 1 d .
O21 O 0.3685(14) 0.2425(5) 0.9928(6) 0.073(5) Uani 1 1 d .
O22 O 0.2008(14) 0.2204(6) 0.8998(10) 0.086(5) Uani 1 1 d U
O23 O 0.4410(14) 0.2600(6) 0.8868(10) 0.085(5) Uani 1 1 d U
O24 O 0.3678(13) 0.1859(6) 0.8939(9) 0.079(5) Uani 1 1 d U
O25 O 0.5196(16) 0.2350(6) 0.7905(9) 0.086(5) Uani 1 1 d U
O26 O 0.0475(11) 0.3213(6) 0.6828(7) 0.065(5) Uani 1 1 d .
O27 O 0.4558(11) 0.3146(4) 0.6012(8) 0.058(4) Uani 1 1 d .
O28 O 0.4368(11) 0.1633(5) 0.7934(7) 0.059(4) Uani 1 1 d .
O29 O -0.0308(16) 0.2486(5) 0.6857(8) 0.081(6) Uani 1 1 d .
O30 O 0.2900(11) 0.2620(5) 0.5803(9) 0.072(4) Uani 1 1 d U
O31 O 0.0969(14) 0.1528(6) 0.6487(9) 0.082(6) Uani 1 1 d .
O32 O 0.2182(11) 0.3571(5) 0.7391(6) 0.060(4) Uani 1 1 d .
O33 O 0.0298(15) 0.1781(5) 0.7448(7) 0.069(5) Uani 1 1 d .
O34 O 0.2644(10) 0.1279(5) 0.7381(6) 0.056(4) Uani 1 1 d .
O35 O 0.1193(9) 0.3804(4) 0.6115(6) 0.042(3) Uani 1 1 d .
O36 O 0.2909(12) 0.3325(6) 0.6470(9) 0.076(5) Uani 1 1 d U
O37 O 0.0296(10) 0.1706(4) 0.8749(7) 0.051(4) Uani 1 1 d .
O38 O 0.1949(11) 0.1495(5) 0.8344(9) 0.071(4) Uani 1 1 d U
O39 O 0.2098(15) 0.1862(6) 0.5826(10) 0.083(5) Uani 1 1 d U
O40 O 0.2634(15) 0.3820(6) 0.8688(9) 0.081(5) Uani 1 1 d U
O41 O -0.2560(15) -0.0148(6) 0.6792(11) 0.026(5) Uani 0.50 1 d P
O41' O -0.280(2) 0.0280(8) 0.7304(13) 0.046(6) Uani 0.50 1 d P
O42 O -0.1320(15) -0.0471(6) 0.7736(11) 0.028(5) Uani 0.50 1 d P
O42' O -0.2788(19) -0.0496(8) 0.7409(12) 0.043(6) Uani 0.50 1 d P
O43 O -0.2780(14) -0.0087(5) 0.7929(8) 0.015(4) Uani 0.50 1 d P
O43' O -0.1529(18) -0.0055(7) 0.8209(13) 0.040(6) Uani 0.50 1 d P
O44' O -0.1436(15) 0.0301(6) 0.7617(11) 0.025(5) Uani 0.50 1 d P
O44 O -0.143(3) -0.0136(8) 0.7077(19) 0.071(11) Uani 0.50 1 d P
O45 O -0.0817(15) -0.1132(6) 0.7320(10) 0.088(6) Uani 1 1 d U
O46 O 0.0483(15) -0.0828(7) 0.9500(10) 0.091(6) Uani 1 1 d U
O47 O -0.4622(18) -0.1034(7) 0.5835(9) 0.107(8) Uani 1 1 d .
O49 O 0.0783(14) 0.0674(5) 0.6836(11) 0.085(6) Uani 1 1 d .
O50 O -0.3177(12) 0.0879(6) 0.7754(7) 0.076(5) Uani 1 1 d .
O51 O -0.1313(13) 0.0404(4) 0.9096(11) 0.079(6) Uani 1 1 d .
O52 O -0.5108(14) 0.0704(6) 0.7854(10) 0.084(5) Uani 1 1 d U
O53 O -0.2187(12) 0.1541(4) 0.7323(7) 0.054(4) Uani 1 1 d .
O54 O -0.3306(15) 0.0384(4) 0.8686(7) 0.079(6) Uani 1 1 d .
O55 O -0.4821(13) -0.0900(7) 0.8231(12) 0.106(8) Uani 1 1 d .
O56 O -0.285(2) -0.0630(6) 0.5866(13) 0.115(8) Uani 1 1 d .
O58 O 0.0361(15) -0.0098(6) 0.7309(11) 0.089(6) Uani 1 1 d U
O59 O 0.0289(16) 0.0547(7) 0.7997(11) 0.095(6) Uani 1 1 d U
O60 O -0.0842(14) 0.0312(7) 0.6441(10) 0.086(5) Uani 1 1 d U
O61 O -0.2811(17) -0.1109(7) 0.6834(11) 0.101(6) Uani 1 1 d U
O62 O 0.1046(16) -0.0870(6) 0.7156(13) 0.104(7) Uani 1 1 d .
O63 O -0.1234(13) 0.0936(7) 0.8215(8) 0.085(6) Uani 1 1 d .
O64 O -0.1961(10) -0.1731(4) 0.7635(8) 0.053(4) Uani 1 1 d .
O65 O -0.2342(16) 0.0051(5) 0.9890(7) 0.072(5) Uani 1 1 d .
O66 O 0.0133(13) -0.0037(4) 0.8859(11) 0.079(6) Uani 1 1 d .
O67 O 0.0457(16) -0.0681(7) 0.8242(10) 0.091(6) Uani 1 1 d U
O68 O -0.3009(15) -0.1065(6) 0.8017(7) 0.088(7) Uani 1 1 d .
O69 O -0.2542(10) -0.0112(6) 0.5695(7) 0.059(4) Uani 1 1 d U
O70 O 0.0510(11) 0.0781(5) 0.9242(10) 0.079(6) Uani 1 1 d .
O71 O -0.2944(16) 0.0819(7) 0.6580(9) 0.091(6) Uani 1 1 d U
O72 O -0.1288(12) -0.0424(4) 0.9200(10) 0.071(5) Uani 1 1 d .
O73 O -0.4324(16) -0.0189(7) 0.6044(12) 0.098(6) Uani 1 1 d U
O74 O -0.1076(14) -0.1076(6) 0.8480(9) 0.081(5) Uani 1 1 d U
O75 O -0.4341(17) -0.0701(7) 0.7065(10) 0.097(6) Uani 1 1 d U
O76 O -0.3214(14) -0.0441(4) 0.8805(8) 0.072(5) Uani 1 1 d .
O77 O -0.4537(13) -0.0096(4) 0.7841(8) 0.068(5) Uani 1 1 d .
O78 O -0.1070(17) 0.0895(7) 0.7029(11) 0.102(6) Uani 1 1 d U
O79 O -0.159(2) -0.0297(8) 0.5202(10) 0.122(9) Uani 1 1 d .
O80 O -0.460(2) 0.0641(7) 0.5594(9) 0.121(9) Uani 1 1 d .
Ag1 Ag 1.24178(11) 0.43327(4) 0.56551(7) 0.0426(3) Uani 1 1 d .
Ag2 Ag 1.25003(11) 0.55905(4) 0.57069(7) 0.0418(3) Uani 1 1 d .
Ag3 Ag 0.99309(11) 0.39063(6) 0.49320(9) 0.0581(4) Uani 1 1 d .
C1 C 0.7040(13) 0.3667(6) 0.5177(10) 0.044(4) Uani 1 1 d .
H1A H 0.6355 0.3717 0.5066 0.053 Uiso 1 1 calc R
C2 C 0.7518(12) 0.3360(5) 0.5582(7) 0.027(3) Uani 1 1 d .
C3 C 0.8469(15) 0.3390(6) 0.5596(8) 0.042(4) Uani 1 1 d .
H3A H 0.8972 0.3209 0.5823 0.051 Uiso 1 1 calc R
C4 C 0.708(2) 0.3062(7) 0.5955(15) 0.074(8) Uani 1 1 d .
H4A H 0.7465 0.3076 0.6413 0.089 Uiso 1 1 calc R
H4B H 0.6406 0.3154 0.5929 0.089 Uiso 1 1 calc R
C5 C 0.703(2) 0.2629(9) 0.5750(14) 0.080(8) Uani 1 1 d .
H5A H 0.7664 0.2552 0.5669 0.096 Uiso 1 1 calc R
H5B H 0.6509 0.2596 0.5343 0.096 Uiso 1 1 calc R
C6 C 0.683(2) 0.2338(9) 0.6265(14) 0.078(7) Uani 1 1 d U
H6A H 0.7413 0.2335 0.6647 0.093 Uiso 1 1 calc R
H6B H 0.6269 0.2444 0.6401 0.093 Uiso 1 1 calc R
C7 C 0.662(2) 0.1920(9) 0.6022(15) 0.084(9) Uani 1 1 d .
H7A H 0.6514 0.1743 0.6362 0.127 Uiso 1 1 calc R
H7B H 0.7181 0.1814 0.5886 0.127 Uiso 1 1 calc R
H7C H 0.6036 0.1920 0.5655 0.127 Uiso 1 1 calc R
C8 C 1.1344(15) 0.3411(7) 0.4197(10) 0.050(5) Uani 1 1 d .
H8A H 1.0832 0.3237 0.3960 0.060 Uiso 1 1 calc R
C9 C 1.2284(11) 0.3403(5) 0.4164(8) 0.026(3) Uani 1 1 d .
C10 C 1.2786(14) 0.3695(6) 0.4604(10) 0.045(5) Uani 1 1 d .
H10A H 1.3465 0.3755 0.4695 0.054 Uiso 1 1 calc R
C11 C 1.2713(15) 0.3124(6) 0.3755(9) 0.046(5) Uani 1 1 d .
H11A H 1.3304 0.3255 0.3686 0.055 Uiso 1 1 calc R
H11B H 1.2230 0.3089 0.3330 0.055 Uiso 1 1 calc R
C12 C 1.2989(19) 0.2704(7) 0.4060(11) 0.061(6) Uani 1 1 d .
H12A H 1.2468 0.2604 0.4246 0.073 Uiso 1 1 calc R
H12B H 1.3608 0.2724 0.4409 0.073 Uiso 1 1 calc R
C13 C 1.3116(19) 0.2395(7) 0.3529(13) 0.064(6) Uani 1 1 d .
H13A H 1.2488 0.2365 0.3190 0.077 Uiso 1 1 calc R
H13B H 1.3616 0.2500 0.3329 0.077 Uiso 1 1 calc R
C14 C 1.344(2) 0.1985(7) 0.3846(15) 0.076(8) Uani 1 1 d .
H14A H 1.3506 0.1786 0.3521 0.114 Uiso 1 1 calc R
H14B H 1.2942 0.1885 0.4048 0.114 Uiso 1 1 calc R
H14C H 1.4065 0.2016 0.4173 0.114 Uiso 1 1 calc R
C15 C 1.2180(19) 0.4629(8) 0.7022(11) 0.063(6) Uani 1 1 d .
H15A H 1.2024 0.4358 0.7123 0.076 Uiso 1 1 calc R
C16 C 1.226(2) 0.4941(6) 0.7421(9) 0.057(6) Uani 1 1 d .
H16A H 1.2236 0.4937 0.7853 0.068 Uiso 1 1 calc R
C17 C 1.2403(17) 0.5270(6) 0.7071(9) 0.051(5) Uani 1 1 d .
H17A H 1.2470 0.5545 0.7223 0.061 Uiso 1 1 calc R
N1 N 0.7684(10) 0.3883(5) 0.4963(7) 0.037(3) Uani 1 1 d .
N2 N 0.8606(11) 0.3713(5) 0.5244(7) 0.039(3) Uani 1 1 d .
N3 N 1.2170(11) 0.3875(4) 0.4877(7) 0.038(3) Uani 1 1 d .
N4 N 1.1252(10) 0.3698(5) 0.4613(7) 0.038(3) Uani 1 1 d .
N5 N 1.2431(12) 0.5156(4) 0.6487(7) 0.037(3) Uani 1 1 d .
N6 N 1.2334(11) 0.4732(5) 0.6459(7) 0.039(3) Uani 1 1 d .
O57 O -0.0542(8) -0.0620(3) 0.6781(5) 0.031(2) Uiso 1 1 d .
O48 O -0.438(2) 0.0400(9) 0.6801(13) 0.121(8) Uiso 1 1 d .

loop_
_atom_site_aniso_label
_atom_site_aniso_U_11
_atom_site_aniso_U_22
_atom_site_aniso_U_33
_atom_site_aniso_U_23
_atom_site_aniso_U_13
_atom_site_aniso_U_12
P1 0.0160(17) 0.0223(18) 0.0171(17) 0.0030(14) 0.0043(14) -0.0026(14)
P2 0.034(2) 0.0162(19) 0.034(2) -0.0010(16) 0.0137(18) -0.0039(16)
Mo1 0.0578(11) 0.0683(12) 0.0177(7) 0.0002(7) 0.0031(7) -0.0126(9)
Mo2 0.0386(8) 0.0392(9) 0.0522(10) 0.0055(7) 0.0286(7) -0.0086(7)
Mo3 0.0558(10) 0.0230(7) 0.0348(8) -0.0009(6) 0.0189(7) 0.0017(6)
Mo4 0.0298(8) 0.0543(10) 0.0507(10) 0.0198(8) -0.0141(7) -0.0225(7)
Mo5 0.0215(7) 0.0458(9) 0.0443(9) 0.0030(7) -0.0016(6) -0.0123(6)
Mo6 0.0269(7) 0.0473(9) 0.0445(9) 0.0122(7) 0.0181(6) -0.0064(6)
Mo7 0.0497(9) 0.0463(9) 0.0182(7) 0.0003(6) 0.0007(6) 0.0036(7)
Mo8 0.0594(10) 0.0263(8) 0.0299(8) -0.0028(6) 0.0107(7) -0.0031(7)
Mo9 0.0284(7) 0.0236(7) 0.0511(9) 0.0105(6) 0.0078(6) 0.0051(6)
Mo10 0.0350(8) 0.0333(8) 0.0542(9) 0.0183(7) 0.0292(7) 0.0156(6)
Mo11 0.0225(7) 0.0359(8) 0.0572(10) 0.0186(7) 0.0183(7) 0.0100(6)
Mo12 0.0286(7) 0.0263(7) 0.0364(8) 0.0095(6) 0.0047(6) 0.0054(6)
Mo13 0.0928(16) 0.0559(12) 0.0458(11) 0.0177(9) -0.0141(11) -0.0036(11)
Mo14 0.0964(17) 0.0451(11) 0.0546(12) -0.0161(9) -0.0232(11) -0.0033(11)
Mo15 0.0312(8) 0.0309(8) 0.0751(12) -0.0036(8) -0.0013(8) -0.0067(7)
Mo16 0.0621(12) 0.0311(9) 0.1068(17) -0.0003(10) 0.0498(12) 0.0029(8)
Mo17 0.0708(14) 0.0419(10) 0.117(2) 0.0221(11) 0.0672(14) 0.0073(9)
Mo18 0.0733(12) 0.0350(9) 0.0306(8) -0.0023(7) 0.0170(8) -0.0055(8)
Mo19 0.0350(9) 0.0275(8) 0.0813(13) 0.0011(8) -0.0123(8) 0.0053(7)
Mo20 0.0982(15) 0.0188(8) 0.0539(11) -0.0040(7) 0.0303(10) -0.0060(8)
Mo21 0.0315(8) 0.0430(9) 0.0757(12) 0.0162(9) 0.0219(8) 0.0114(7)
Mo22 0.0658(11) 0.0184(7) 0.0532(10) 0.0052(7) 0.0258(9) 0.0034(7)
Mo23 0.0323(8) 0.0280(8) 0.0541(10) -0.0018(7) 0.0155(7) -0.0075(6)
Mo24 0.116(2) 0.0747(15) 0.0531(13) -0.0057(11) 0.0441(14) -0.0065(15)
O1' 0.011(8) 0.013(9) 0.018(9) 0.003(7) 0.007(7) -0.004(7)
O1 0.030(11) 0.023(11) 0.026(11) 0.001(9) 0.006(9) -0.005(9)
O1W 0.095(14) 0.049(10) 0.114(15) -0.006(9) 0.051(12) -0.011(9)
O2' 0.015(10) 0.035(12) 0.036(12) 0.013(10) 0.008(9) -0.002(9)
O2 0.028(10) 0.007(8) 0.017(9) 0.006(7) 0.008(8) 0.006(7)
O3' 0.024(10) 0.028(11) 0.007(9) 0.005(8) -0.002(7) -0.008(8)
O3 0.003(8) 0.027(10) 0.025(10) 0.007(8) 0.005(7) 0.002(7)
O4' 0.026(11) 0.025(11) 0.017(10) 0.004(8) -0.010(8) 0.001(9)
O5 0.046(9) 0.133(17) 0.100(13) 0.056(12) 0.041(9) 0.056(10)
O6 0.072(8) 0.083(8) 0.083(8) 0.041(7) 0.035(7) 0.010(7)
O7 0.18(2) 0.032(8) 0.043(9) 0.008(7) 0.031(11) -0.003(10)
O8 0.077(11) 0.085(12) 0.042(8) 0.011(8) 0.020(7) -0.035(9)
O9 0.065(10) 0.088(12) 0.050(9) 0.024(8) 0.014(7) -0.025(9)
O10 0.097(12) 0.043(8) 0.063(9) -0.027(7) 0.051(9) -0.027(8)
O11 0.032(7) 0.072(10) 0.077(10) 0.021(8) -0.019(7) -0.025(7)
O12 0.160(18) 0.033(8) 0.044(9) 0.021(7) 0.007(10) 0.007(10)
O13 0.049(9) 0.107(14) 0.104(14) 0.000(11) 0.047(9) 0.040(9)
O14 0.046(8) 0.044(8) 0.054(8) 0.033(7) -0.005(6) -0.006(6)
O15 0.029(7) 0.067(10) 0.108(14) 0.018(10) -0.026(8) -0.021(7)
O16 0.088(12) 0.068(11) 0.119(15) 0.069(11) 0.068(12) 0.044(9)
O17 0.036(6) 0.076(8) 0.095(9) -0.037(7) 0.016(6) -0.002(6)
O18 0.078(11) 0.098(13) 0.021(7) 0.013(7) 0.006(7) 0.002(9)
O19 0.077(12) 0.109(15) 0.097(14) 0.069(12) 0.036(11) 0.012(11)
O20 0.156(18) 0.033(8) 0.046(9) 0.017(7) -0.014(10) -0.011(10)
O21 0.121(15) 0.076(11) 0.017(7) 0.000(7) 0.011(8) -0.010(10)
O22 0.074(8) 0.085(9) 0.102(9) -0.043(7) 0.029(7) 0.001(7)
O23 0.084(9) 0.081(9) 0.092(9) 0.041(7) 0.030(7) 0.000(7)
O24 0.066(8) 0.083(9) 0.086(8) -0.044(7) 0.016(7) -0.012(7)
O25 0.110(9) 0.065(8) 0.069(8) 0.017(7) 0.003(7) -0.013(7)
O26 0.048(8) 0.099(12) 0.046(8) 0.031(8) 0.007(7) -0.033(8)
O27 0.066(9) 0.047(8) 0.077(10) 0.019(7) 0.050(8) -0.004(7)
O28 0.056(9) 0.076(10) 0.043(8) 0.019(7) 0.011(7) -0.027(8)
O29 0.144(17) 0.040(8) 0.050(9) 0.015(7) 0.016(10) -0.001(10)
O30 0.043(7) 0.074(8) 0.095(9) -0.036(7) 0.015(6) 0.007(6)
O31 0.084(12) 0.083(12) 0.093(13) 0.063(11) 0.049(10) 0.036(10)
O32 0.053(9) 0.090(12) 0.036(7) 0.017(7) 0.010(6) -0.029(8)
O33 0.127(15) 0.041(8) 0.034(7) 0.013(6) 0.013(8) 0.008(9)
O34 0.048(8) 0.082(11) 0.039(7) 0.005(7) 0.011(6) -0.036(8)
O35 0.039(7) 0.037(7) 0.049(7) 0.017(6) 0.011(6) 0.001(5)
O36 0.048(7) 0.082(8) 0.096(9) -0.041(7) 0.015(6) 0.007(6)
O37 0.049(8) 0.045(8) 0.072(9) 0.022(7) 0.038(7) -0.002(6)
O38 0.050(7) 0.074(8) 0.086(8) -0.042(7) 0.015(6) -0.004(6)
O39 0.090(9) 0.082(9) 0.092(9) 0.032(7) 0.051(7) 0.013(7)
O40 0.100(9) 0.068(8) 0.083(8) -0.020(7) 0.039(7) -0.014(7)
O41 0.020(10) 0.015(10) 0.048(13) -0.001(9) 0.017(9) 0.005(8)
O41' 0.051(16) 0.031(13) 0.055(16) 0.011(12) 0.010(13) -0.007(12)
O42 0.026(11) 0.010(9) 0.048(13) 0.003(9) 0.012(10) 0.006(8)
O42' 0.052(15) 0.037(14) 0.035(13) -0.001(11) 0.005(11) -0.017(12)
O43 0.021(9) 0.016(9) 0.008(8) 0.003(7) 0.004(7) -0.002(7)
O43' 0.036(13) 0.032(13) 0.053(15) 0.003(11) 0.013(12) 0.012(10)
O44' 0.025(10) 0.013(9) 0.048(13) -0.002(9) 0.028(10) 0.002(8)
O44 0.11(3) 0.020(13) 0.12(3) 0.003(15) 0.09(2) -0.009(15)
O45 0.096(9) 0.086(9) 0.088(9) -0.004(7) 0.035(7) -0.028(7)
O46 0.081(9) 0.085(9) 0.093(9) 0.012(8) 0.002(7) 0.004(7)
O47 0.135(18) 0.098(15) 0.056(11) -0.025(10) -0.024(11) -0.034(14)
O49 0.085(12) 0.047(9) 0.152(19) 0.002(10) 0.080(13) -0.013(9)
O50 0.072(11) 0.112(14) 0.049(9) -0.002(9) 0.025(8) -0.056(10)
O51 0.081(11) 0.026(7) 0.151(18) 0.016(9) 0.066(12) 0.004(7)
O52 0.070(8) 0.073(8) 0.109(9) -0.014(7) 0.028(7) 0.017(7)
O53 0.082(10) 0.022(6) 0.069(9) 0.011(6) 0.041(8) 0.004(6)
O54 0.131(16) 0.030(7) 0.048(9) 0.004(6) -0.019(9) -0.001(9)
O55 0.056(10) 0.110(16) 0.145(19) 0.061(14) 0.020(11) -0.036(11)
O56 0.15(2) 0.051(11) 0.15(2) 0.008(12) 0.050(18) -0.027(13)
O58 0.087(9) 0.063(8) 0.107(10) 0.010(7) 0.011(8) -0.006(7)
O59 0.089(9) 0.099(10) 0.099(10) 0.009(8) 0.031(8) 0.038(8)
O60 0.065(8) 0.105(9) 0.101(9) 0.057(8) 0.045(7) 0.032(7)
O61 0.114(10) 0.097(10) 0.094(10) -0.007(8) 0.032(8) 0.031(8)
O62 0.097(15) 0.073(13) 0.16(2) -0.011(13) 0.062(15) 0.028(11)
O63 0.069(11) 0.125(16) 0.067(11) 0.037(11) 0.029(9) 0.059(11)
O64 0.056(8) 0.024(6) 0.090(11) -0.016(7) 0.041(8) -0.010(6)
O65 0.131(16) 0.046(9) 0.044(8) -0.003(7) 0.033(9) -0.013(9)
O66 0.064(10) 0.024(7) 0.149(18) -0.005(9) 0.031(11) -0.008(7)
O67 0.097(9) 0.089(9) 0.094(9) -0.005(8) 0.038(8) -0.021(8)
O68 0.125(16) 0.101(14) 0.041(8) 0.007(9) 0.028(9) 0.079(13)
O69 0.028(6) 0.103(9) 0.046(7) 0.016(6) 0.011(5) -0.013(6)
O70 0.037(8) 0.045(9) 0.129(16) -0.023(9) -0.021(9) -0.011(7)
O71 0.102(9) 0.099(10) 0.076(9) -0.001(7) 0.029(7) -0.027(8)
O72 0.067(10) 0.024(7) 0.130(15) 0.002(8) 0.042(10) -0.001(7)
O73 0.094(10) 0.078(9) 0.116(10) 0.011(8) 0.022(8) -0.001(8)
O74 0.087(9) 0.085(9) 0.078(8) -0.013(7) 0.036(7) -0.034(7)
O75 0.108(10) 0.086(9) 0.087(9) -0.007(8) 0.010(8) 0.032(8)
O76 0.098(12) 0.024(7) 0.070(10) -0.003(7) -0.017(9) 0.004(7)
O77 0.073(10) 0.029(7) 0.076(11) 0.007(7) -0.018(8) 0.011(7)
O78 0.111(10) 0.108(10) 0.097(10) 0.004(8) 0.045(8) 0.033(8)
O79 0.20(3) 0.111(18) 0.070(13) 0.001(12) 0.070(16) 0.030(18)
O80 0.17(2) 0.087(15) 0.060(12) 0.035(11) -0.035(13) 0.031(15)
Ag1 0.0537(9) 0.0332(7) 0.0443(8) -0.0106(6) 0.0195(7) -0.0101(6)
Ag2 0.0465(8) 0.0341(7) 0.0463(8) 0.0078(6) 0.0155(6) 0.0064(6)
Ag3 0.0291(7) 0.0663(11) 0.0731(11) 0.0011(9) 0.0047(7) -0.0001(7)
C1 0.026(9) 0.056(12) 0.056(12) -0.001(9) 0.021(8) 0.007(8)
C2 0.038(9) 0.021(7) 0.023(8) 0.009(6) 0.011(7) 0.015(6)
C3 0.049(11) 0.046(11) 0.025(9) 0.002(8) -0.002(8) -0.001(9)
C4 0.082(17) 0.049(13) 0.12(2) 0.027(14) 0.069(17) 0.025(12)
C5 0.069(16) 0.10(2) 0.080(18) 0.022(16) 0.033(14) 0.005(15)
C6 0.079(11) 0.080(11) 0.083(11) 0.016(8) 0.036(8) 0.001(8)
C7 0.076(18) 0.080(19) 0.10(2) 0.038(17) 0.036(16) 0.010(15)
C8 0.040(11) 0.057(13) 0.049(12) -0.003(10) 0.006(9) 0.001(9)
C9 0.023(7) 0.024(8) 0.030(8) -0.007(6) 0.006(6) -0.008(6)
C10 0.033(9) 0.047(11) 0.059(12) -0.015(9) 0.021(9) -0.014(8)
C11 0.044(11) 0.054(12) 0.041(10) -0.010(9) 0.016(8) -0.006(9)
C12 0.084(16) 0.055(13) 0.057(13) -0.019(11) 0.043(12) -0.010(12)
C13 0.067(15) 0.053(13) 0.087(17) -0.015(12) 0.046(13) -0.005(11)
C14 0.084(18) 0.040(12) 0.12(2) -0.030(13) 0.048(17) 0.002(12)
C15 0.078(16) 0.058(14) 0.052(13) 0.015(11) 0.016(12) -0.014(12)
C16 0.12(2) 0.040(11) 0.022(9) -0.009(8) 0.031(11) -0.003(11)
C17 0.074(14) 0.036(10) 0.037(10) -0.009(9) 0.007(10) 0.007(10)
N1 0.032(8) 0.040(8) 0.044(8) 0.005(7) 0.017(7) 0.018(6)
N2 0.034(8) 0.031(8) 0.045(9) 0.001(7) 0.002(7) 0.004(6)
N3 0.039(8) 0.031(8) 0.042(8) -0.006(6) 0.010(7) -0.012(6)
N4 0.026(7) 0.043(9) 0.038(8) -0.007(7) 0.000(6) -0.006(6)
N5 0.059(10) 0.015(6) 0.035(8) 0.001(6) 0.008(7) 0.002(6)
N6 0.046(9) 0.032(8) 0.036(8) -0.002(6) 0.008(7) -0.008(7)

loop_
_atom_type_symbol
_atom_type_description
_atom_type_scat_dispersion_real
_atom_type_scat_dispersion_imag
_atom_type_scat_source
C C 0.0033 0.0016 'International Tables Vol C Tables 4.2.6.8 and 6.1.1.4'
H H 0.0000 0.0000 'International Tables Vol C Tables 4.2.6.8 and 6.1.1.4'
N N 0.0061 0.0033 'International Tables Vol C Tables 4.2.6.8 and 6.1.1.4'
O O 0.0106 0.0060 'International Tables Vol C Tables 4.2.6.8 and 6.1.1.4'
P P 0.1023 0.0942 'International Tables Vol C Tables 4.2.6.8 and 6.1.1.4'
Mo Mo -1.6832 0.6857 'International Tables Vol C Tables 4.2.6.8 and 6.1.1.4'
Ag Ag -0.8971 1.1015 'International Tables Vol C Tables 4.2.6.8 and 6.1.1.4'

loop_
_geom_angle_atom_site_label_1
_geom_angle_atom_site_label_2
_geom_angle_atom_site_label_3
_geom_angle
_geom_angle_site_symmetry_1
_geom_angle_site_symmetry_3
O1 P1 O2 178.4(11) . .
O1 P1 O4 70.3(10) . .
O2 P1 O4 111.2(10) . .
O1 P1 O3 67.1(11) . .
O2 P1 O3 112.5(11) . .
O4 P1 O3 110.2(10) . .
O1 P1 O2' 112.7(12) . .
O2 P1 O2' 67.7(11) . .
O4 P1 O2' 68.8(11) . .
O3 P1 O2' 178.9(11) . .
O1 P1 O4' 112.3(11) . .
O2 P1 O4' 66.2(10) . .
O4 P1 O4' 176.9(10) . .
O3 P1 O4' 72.7(11) . .
O2' P1 O4' 108.2(12) . .
O1 P1 O3' 110.5(11) . .
O2 P1 O3' 70.7(10) . .
O4 P1 O3' 74.1(9) . .
O3 P1 O3' 72.6(10) . .
O2' P1 O3' 106.6(11) . .
O4' P1 O3' 106.2(10) . .
O1 P1 O1' 69.8(10) . .
O2 P1 O1' 109.0(9) . .
O4 P1 O1' 106.5(9) . .
O3 P1 O1' 107.3(9) . .
O2' P1 O1' 73.6(10) . .
O4' P1 O1' 73.3(10) . .
O3' P1 O1' 179.4(10) . .
O43' P2 O44 114(2) . .
O43' P2 O43 69.3(12) . .
O44 P2 O43 175.9(17) . .
O43' P2 O41 175.8(13) . .
O44 P2 O41 61.5(18) . .
O43 P2 O41 115.0(10) . .
O43' P2 O44' 69.9(13) . .
O44 P2 O44' 73.7(13) . .
O43 P2 O44' 109.8(10) . .
O41 P2 O44' 107.4(11) . .
O43' P2 O42 70.1(12) . .
O44 P2 O42 70.0(15) . .
O43 P2 O42 110.4(11) . .
O41 P2 O42 107.9(11) . .
O44' P2 O42 105.9(11) . .
O43' P2 O41' 108.6(14) . .
O44 P2 O41' 109.5(17) . .
O43 P2 O41' 70.3(12) . .
O41 P2 O41' 73.2(12) . .
O44' P2 O41' 72.1(12) . .
O42 P2 O41' 178.0(13) . .
O43' P2 O42' 110.9(13) . .
O44 P2 O42' 108.9(15) . .
O43 P2 O42' 67.5(12) . .
O41 P2 O42' 72.0(12) . .
O44' P2 O42' 176.2(13) . .
O42 P2 O42' 77.8(13) . .
O41' P2 O42' 104.2(14) . .
O21 Mo1 O22 101.3(9) . .
O21 Mo1 O19 104.1(9) . .
O22 Mo1 O19 91.5(9) . .
O21 Mo1 O23 102.4(9) . .
O22 Mo1 O23 155.6(9) . .
O19 Mo1 O23 88.3(8) . .
O21 Mo1 O24 99.6(9) . .
O22 Mo1 O24 86.4(8) . .
O19 Mo1 O24 156.1(9) . .
O23 Mo1 O24 84.1(8) . .
O21 Mo1 O1' 157.6(7) . .
O22 Mo1 O1' 64.9(7) . .
O19 Mo1 O1' 94.2(8) . .
O23 Mo1 O1' 90.8(8) . .
O24 Mo1 O1' 63.4(7) . .
O21 Mo1 O4' 158.0(8) . .
O22 Mo1 O4' 95.8(8) . .
O19 Mo1 O4' 61.3(8) . .
O23 Mo1 O4' 62.9(7) . .
O24 Mo1 O4' 95.2(8) . .
O1' Mo1 O4' 44.2(6) . .
O37 Mo2 O33 104.7(8) . .
O37 Mo2 O38 103.3(8) . .
O33 Mo2 O38 93.6(7) . .
O37 Mo2 O7 100.0(8) . .
O33 Mo2 O7 86.5(7) . .
O38 Mo2 O7 155.9(9) . .
O37 Mo2 O22 99.8(8) . .
O33 Mo2 O22 154.7(8) . .
O38 Mo2 O22 86.9(7) . .
O7 Mo2 O22 83.0(8) . .
O37 Mo2 O1' 159.0(7) . .
O33 Mo2 O1' 93.8(7) . .
O38 Mo2 O1' 65.1(7) . .
O7 Mo2 O1' 90.8(8) . .
O22 Mo2 O1' 63.5(7) . .
O10 Mo3 O31 102.4(9) . .
O10 Mo3 O34 104.1(8) . .
O31 Mo3 O34 94.6(7) . .
O10 Mo3 O39 100.5(8) . .
O31 Mo3 O39 88.8(7) . .
O34 Mo3 O39 153.8(8) . .
O10 Mo3 O8 101.2(8) . .
O31 Mo3 O8 155.6(9) . .
O34 Mo3 O8 85.8(6) . .
O39 Mo3 O8 80.7(7) . .
O10 Mo3 O4 159.8(8) . .
O31 Mo3 O4 65.1(8) . .
O34 Mo3 O4 93.0(7) . .
O39 Mo3 O4 64.9(7) . .
O8 Mo3 O4 90.4(7) . .
O11 Mo4 O25 101.5(9) . .
O11 Mo4 O23 105.1(9) . .
O25 Mo4 O23 93.9(9) . .
O11 Mo4 O20 100.1(8) . .
O25 Mo4 O20 89.4(8) . .
O23 Mo4 O20 153.4(9) . .
O11 Mo4 O6 102.9(9) . .
O25 Mo4 O6 155.1(9) . .
O23 Mo4 O6 84.2(8) . .
O20 Mo4 O6 81.9(8) . .
O11 Mo4 O3 159.1(8) . .
O25 Mo4 O3 64.7(7) . .
O23 Mo4 O3 91.9(8) . .
O20 Mo4 O3 65.7(7) . .
O6 Mo4 O3 90.6(7) . .
O15 Mo5 O29 102.2(10) . .
O15 Mo5 O16 102.1(10) . .
O29 Mo5 O16 94.3(8) . .
O15 Mo5 O33 102.3(9) . .
O29 Mo5 O33 87.7(7) . .
O16 Mo5 O33 154.4(9) . .
O15 Mo5 O31 101.2(9) . .
O29 Mo5 O31 156.2(9) . .
O16 Mo5 O31 85.1(6) . .
O33 Mo5 O31 83.0(7) . .
O15 Mo5 O2' 159.3(9) . .
O29 Mo5 O2' 63.6(8) . .
O16 Mo5 O2' 94.3(9) . .
O33 Mo5 O2' 63.9(7) . .
O31 Mo5 O2' 92.6(8) . .
O15 Mo5 O4 159.3(8) . .
O29 Mo5 O4 95.5(8) . .
O16 Mo5 O4 65.5(7) . .
O33 Mo5 O4 89.0(7) . .
O31 Mo5 O4 62.5(7) . .
O2' Mo5 O4 41.2(6) . .
O27 Mo6 O36 105.3(8) . .
O27 Mo6 O20 103.7(9) . .
O36 Mo6 O20 91.0(8) . .
O27 Mo6 O30 101.1(8) . .
O36 Mo6 O30 88.7(7) . .
O20 Mo6 O30 154.3(8) . .
O27 Mo6 O12 100.6(8) . .
O36 Mo6 O12 153.6(9) . .
O20 Mo6 O12 88.0(7) . .
O30 Mo6 O12 81.1(7) . .
O27 Mo6 O3' 158.4(7) . .
O36 Mo6 O3' 62.0(8) . .
O20 Mo6 O3' 94.3(8) . .
O30 Mo6 O3' 63.1(7) . .
O12 Mo6 O3' 91.7(8) . .
O18 Mo7 O30 100.7(8) . .
O18 Mo7 O39 102.9(9) . .
O30 Mo7 O39 91.3(8) . .
O18 Mo7 O16 102.1(9) . .
O30 Mo7 O16 156.7(9) . .
O39 Mo7 O16 88.3(7) . .
O18 Mo7 O17 101.8(8) . .
O30 Mo7 O17 86.9(6) . .
O39 Mo7 O17 155.1(8) . .
O16 Mo7 O17 83.8(7) . .
O18 Mo7 O3' 155.8(8) . .
O30 Mo7 O3' 63.9(7) . .
O39 Mo7 O3' 96.3(8) . .
O16 Mo7 O3' 93.0(8) . .
O17 Mo7 O3' 60.8(7) . .
O18 Mo7 O4 160.2(7) . .
O30 Mo7 O4 94.9(7) . .
O39 Mo7 O4 64.5(7) . .
O16 Mo7 O4 63.9(7) . .
O17 Mo7 O4 90.9(7) . .
O3' Mo7 O4 43.8(6) . .
O40 Mo8 O6 104.7(10) . .
O40 Mo8 O32 103.2(9) . .
O6 Mo8 O32 95.1(7) . .
O40 Mo8 O19 101.1(10) . .
O6 Mo8 O19 89.2(7) . .
O32 Mo8 O19 153.4(9) . .
O40 Mo8 O9 99.8(9) . .
O6 Mo8 O9 154.8(9) . .
O32 Mo8 O9 84.7(6) . .
O19 Mo8 O9 80.4(7) . .
O40 Mo8 O4' 159.5(8) . .
O6 Mo8 O4' 64.5(8) . .
O32 Mo8 O4' 95.4(7) . .
O19 Mo8 O4' 62.9(9) . .
O9 Mo8 O4' 90.3(8) . .
O40 Mo8 O2 159.1(8) . .
O6 Mo8 O2 94.2(8) . .
O32 Mo8 O2 65.8(6) . .
O19 Mo8 O2 87.7(8) . .
O9 Mo8 O2 62.7(7) . .
O4' Mo8 O2 39.9(6) . .
O35 Mo9 O17 102.5(8) . .
O35 Mo9 O26 103.8(7) . .
O17 Mo9 O26 92.0(7) . .
O35 Mo9 O36 99.8(8) . .
O17 Mo9 O36 87.9(7) . .
O26 Mo9 O36 155.8(8) . .
O35 Mo9 O32 100.7(7) . .
O17 Mo9 O32 156.2(8) . .
O26 Mo9 O32 87.2(6) . .
O36 Mo9 O32 83.3(7) . .
O35 Mo9 O3' 157.0(6) . .
O17 Mo9 O3' 63.8(7) . .
O26 Mo9 O3' 95.5(7) . .
O36 Mo9 O3' 62.9(7) . .
O32 Mo9 O3' 92.6(7) . .
O35 Mo9 O2 160.5(6) . .
O17 Mo9 O2 94.0(7) . .
O26 Mo9 O2 64.8(6) . .
O36 Mo9 O2 91.0(8) . .
O32 Mo9 O2 64.2(6) . .
O3' Mo9 O2 42.0(6) . .
O13 Mo10 O9 104.8(9) . .
O13 Mo10 O7 101.6(10) . .
O9 Mo10 O7 92.9(8) . .
O13 Mo10 O26 103.1(9) . .
O9 Mo10 O26 88.6(6) . .
O7 Mo10 O26 154.1(9) . .
O13 Mo10 O29 99.1(10) . .
O9 Mo10 O29 155.7(9) . .
O7 Mo10 O29 86.3(7) . .
O26 Mo10 O29 82.0(7) . .
O13 Mo10 O2' 155.9(9) . .
O9 Mo10 O2' 95.8(8) . .
O7 Mo10 O2' 64.5(8) . .
O26 Mo10 O2' 89.6(7) . .
O29 Mo10 O2' 62.0(8) . .
O13 Mo10 O2 163.3(8) . .
O9 Mo10 O2 64.9(7) . .
O7 Mo10 O2 92.3(8) . .
O26 Mo10 O2 65.0(6) . .
O29 Mo10 O2 90.9(8) . .
O2' Mo10 O2 40.3(6) . .
O5 Mo11 O8 104.3(10) . .
O5 Mo11 O12 100.8(9) . .
O8 Mo11 O12 94.3(8) . .
O5 Mo11 O28 103.7(8) . .
O8 Mo11 O28 87.7(6) . .
O12 Mo11 O28 154.2(8) . .
O5 Mo11 O25 98.9(11) . .
O8 Mo11 O25 156.1(9) . .
O12 Mo11 O25 86.6(7) . .
O28 Mo11 O25 81.5(7) . .
O5 Mo11 O3 157.4(9) . .
O8 Mo11 O3 95.0(8) . .
O12 Mo11 O3 65.6(8) . .
O28 Mo11 O3 88.5(7) . .
O25 Mo11 O3 63.7(8) . .
O5 Mo11 O1 162.6(9) . .
O8 Mo11 O1 65.5(7) . .
O12 Mo11 O1 94.2(9) . .
O28 Mo11 O1 63.3(7) . .
O25 Mo11 O1 90.6(8) . .
O3 Mo11 O1 39.4(6) . .
O14 Mo12 O28 103.7(7) . .
O14 Mo12 O24 99.0(8) . .
O28 Mo12 O24 93.2(8) . .
O14 Mo12 O34 102.0(7) . .
O28 Mo12 O34 87.8(6) . .
O24 Mo12 O34 158.1(8) . .
O14 Mo12 O38 97.9(8) . .
O28 Mo12 O38 157.9(8) . .
O24 Mo12 O38 88.1(7) . .
O34 Mo12 O38 83.1(6) . .
O14 Mo12 O1' 157.3(7) . .
O28 Mo12 O1' 95.0(7) . .
O24 Mo12 O1' 66.7(8) . .
O34 Mo12 O1' 91.4(7) . .
O38 Mo12 O1' 65.3(7) . .
O14 Mo12 O1 160.7(7) . .
O28 Mo12 O1 63.9(7) . .
O24 Mo12 O1 96.5(8) . .
O34 Mo12 O1 64.4(6) . .
O38 Mo12 O1 94.1(8) . .
O1' Mo12 O1 41.8(6) . .
O80 Mo13 O48 97.3(13) . .
O80 Mo13 O71 101.8(11) . .
O48 Mo13 O71 88.0(11) . .
O80 Mo13 O73 100.3(11) . .
O48 Mo13 O73 81.1(11) . .
O71 Mo13 O73 156.5(9) . .
O80 Mo13 O41' 150.1(11) . .
O48 Mo13 O41' 59.4(11) . .
O71 Mo13 O41' 62.2(9) . .
O73 Mo13 O41' 94.4(9) . .
O80 Mo13 O41 165.1(10) . .
O48 Mo13 O41 89.6(10) . .
O71 Mo13 O41 91.6(9) . .
O73 Mo13 O41 67.7(8) . .
O41' Mo13 O41 43.6(8) . .
O47 Mo14 O73 103.8(11) . .
O47 Mo14 O75 103.7(11) . .
O73 Mo14 O75 95.5(10) . .
O47 Mo14 O56 99.7(11) . .
O73 Mo14 O56 86.5(10) . .
O75 Mo14 O56 155.3(10) . .
O47 Mo14 O61 100.8(11) . .
O73 Mo14 O61 153.6(10) . .
O75 Mo14 O61 87.5(9) . .
O56 Mo14 O61 80.3(10) . .
O47 Mo14 O42' 154.1(10) . .
O73 Mo14 O42' 97.6(10) . .
O75 Mo14 O42' 59.4(9) . .
O56 Mo14 O42' 96.0(10) . .
O61 Mo14 O42' 61.6(9) . .
O70 Mo15 O66 104.1(9) . .
O70 Mo15 O59 100.9(11) . .
O66 Mo15 O59 94.0(9) . .
O70 Mo15 O51 100.0(10) . .
O66 Mo15 O51 88.6(7) . .
O59 Mo15 O51 157.7(10) . .
O70 Mo15 O63 101.5(9) . .
O66 Mo15 O63 153.8(9) . .
O59 Mo15 O63 86.6(8) . .
O51 Mo15 O63 81.6(7) . .
O70 Mo15 O44' 160.9(8) . .
O66 Mo15 O44' 92.4(8) . .
O59 Mo15 O44' 67.8(8) . .
O51 Mo15 O44' 89.9(8) . .
O63 Mo15 O44' 63.6(8) . .
O70 Mo15 O43' 157.3(10) . .
O66 Mo15 O43' 63.7(8) . .
O59 Mo15 O43' 99.0(10) . .
O51 Mo15 O43' 62.4(8) . .
O63 Mo15 O43' 90.3(9) . .
O44' Mo15 O43' 40.9(7) . .
O57 Mo16 O62 101.6(10) . .
O57 Mo16 O58 88.2(8) . .
O62 Mo16 O58 101.4(11) . .
O57 Mo16 O67 154.4(8) . .
O62 Mo16 O67 102.7(11) . .
O58 Mo16 O67 94.6(9) . .
O57 Mo16 O45 77.5(8) . .
O62 Mo16 O45 103.4(10) . .
O58 Mo16 O45 153.4(9) . .
O67 Mo16 O45 89.3(9) . .
O57 Mo16 O42 83.9(7) . .
O62 Mo16 O42 168.6(9) . .
O58 Mo16 O42 88.7(9) . .
O67 Mo16 O42 70.8(9) . .
O45 Mo16 O42 67.8(8) . .
O60 Mo17 O49 104.1(10) . .
O60 Mo17 O78 88.2(10) . .
O49 Mo17 O78 105.6(10) . .
O60 Mo17 O58 93.1(10) . .
O49 Mo17 O58 99.7(9) . .
O78 Mo17 O58 153.6(10) . .
O60 Mo17 O59 156.7(9) . .
O49 Mo17 O59 99.1(10) . .
O78 Mo17 O59 87.1(9) . .
O58 Mo17 O59 81.3(9) . .
O60 Mo17 O44' 90.6(8) . .
O49 Mo17 O44' 163.3(9) . .
O78 Mo17 O44' 66.6(8) . .
O58 Mo17 O44' 87.0(8) . .
O59 Mo17 O44' 66.6(8) . .
O65 Mo18 O54 104.0(9) . .
O65 Mo18 O51 103.2(9) . .
O54 Mo18 O51 92.4(8) . .
O65 Mo18 O76 101.0(8) . .
O54 Mo18 O76 88.5(7) . .
O51 Mo18 O76 154.9(9) . .
O65 Mo18 O72 100.1(9) . .
O54 Mo18 O72 155.3(8) . .
O51 Mo18 O72 87.0(6) . .
O76 Mo18 O72 81.9(7) . .
O65 Mo18 O43 162.7(8) . .
O54 Mo18 O43 67.8(7) . .
O51 Mo18 O43 92.7(8) . .
O76 Mo18 O43 64.5(7) . .
O72 Mo18 O43 87.6(7) . .
O65 Mo18 O43' 156.6(9) . .
O54 Mo18 O43' 95.7(8) . .
O51 Mo18 O43' 63.1(8) . .
O76 Mo18 O43' 91.8(8) . .
O72 Mo18 O43' 62.2(8) . .
O43 Mo18 O43' 39.6(7) . .
O46 Mo19 O72 103.1(10) . .
O46 Mo19 O74 101.7(10) . .
O72 Mo19 O74 93.6(8) . .
O46 Mo19 O67 96.6(10) . .
O72 Mo19 O67 159.4(9) . .
O74 Mo19 O67 88.4(8) . .
O46 Mo19 O66 103.4(10) . .
O72 Mo19 O66 88.2(7) . .
O74 Mo19 O66 153.8(9) . .
O67 Mo19 O66 81.2(9) . .
O46 Mo19 O42 161.4(9) . .
O72 Mo19 O42 93.3(8) . .
O74 Mo19 O42 68.3(8) . .
O67 Mo19 O42 68.3(8) . .
O66 Mo19 O42 85.5(8) . .
O64 Mo20 O61 102.3(9) . .
O64 Mo20 O45 100.2(8) . .
O61 Mo20 O45 94.7(10) . .
O64 Mo20 O74 102.2(8) . .
O61 Mo20 O74 155.1(9) . .
O45 Mo20 O74 85.5(8) . .
O64 Mo20 O68 102.4(8) . .
O61 Mo20 O68 87.7(8) . .
O45 Mo20 O68 156.2(9) . .
O74 Mo20 O68 82.5(8) . .
O52 Mo21 O77 100.8(9) . .
O52 Mo21 O50 103.9(9) . .
O77 Mo21 O50 154.6(8) . .
O52 Mo21 O54 102.9(10) . .
O77 Mo21 O54 86.2(7) . .
O50 Mo21 O54 82.6(7) . .
O52 Mo21 O48 104.0(11) . .
O77 Mo21 O48 92.7(10) . .
O50 Mo21 O48 87.0(9) . .
O54 Mo21 O48 152.8(10) . .
O52 Mo21 O41' 156.3(10) . .
O77 Mo21 O41' 96.5(8) . .
O50 Mo21 O41' 61.8(8) . .
O54 Mo21 O41' 94.4(9) . .
O48 Mo21 O41' 58.8(10) . .
O52 Mo21 O43 161.5(9) . .
O77 Mo21 O43 65.4(7) . .
O50 Mo21 O43 89.2(8) . .
O54 Mo21 O43 65.5(7) . .
O48 Mo21 O43 89.4(9) . .
O41' Mo21 O43 42.2(7) . .
O53 Mo22 O63 104.3(9) . .
O53 Mo22 O50 106.0(8) . .
O63 Mo22 O50 91.7(8) . .
O53 Mo22 O71 102.1(9) . .
O63 Mo22 O71 152.6(10) . .
O50 Mo22 O71 87.9(8) . .
O53 Mo22 O78 98.5(9) . .
O63 Mo22 O78 87.5(8) . .
O50 Mo22 O78 154.9(10) . .
O71 Mo22 O78 81.5(10) . .
O53 Mo22 O44' 159.6(7) . .
O63 Mo22 O44' 65.1(8) . .
O50 Mo22 O44' 92.2(8) . .
O71 Mo22 O44' 87.5(9) . .
O78 Mo22 O44' 64.8(8) . .
O53 Mo22 O41' 156.1(8) . .
O63 Mo22 O41' 96.1(9) . .
O50 Mo22 O41' 60.6(9) . .
O71 Mo22 O41' 60.1(9) . .
O78 Mo22 O41' 94.5(10) . .
O44' Mo22 O41' 43.3(8) . .
O55 Mo23 O76 101.0(11) . .
O55 Mo23 O68 104.7(11) . .
O76 Mo23 O68 93.4(8) . .
O55 Mo23 O75 103.6(11) . .
O76 Mo23 O75 154.5(9) . .
O68 Mo23 O75 87.1(7) . .
O55 Mo23 O77 99.8(10) . .
O76 Mo23 O77 85.8(6) . .
O68 Mo23 O77 155.2(9) . .
O75 Mo23 O77 83.3(8) . .
O55 Mo23 O42' 159.1(11) . .
O76 Mo23 O42' 97.7(9) . .
O68 Mo23 O42' 64.6(9) . .
O75 Mo23 O42' 59.6(9) . .
O77 Mo23 O42' 90.9(9) . .
O55 Mo23 O43 159.0(11) . .
O76 Mo23 O43 65.7(7) . .
O68 Mo23 O43 92.7(9) . .
O75 Mo23 O43 88.8(8) . .
O77 Mo23 O43 64.4(7) . .
O42' Mo23 O43 41.2(7) . .
O69 Mo24 O79 88.9(12) . .
O69 Mo24 O56 66.9(11) . .
O79 Mo24 O56 101.9(13) . .
O69 Mo24 O60 103.3(10) . .
O79 Mo24 O60 106.0(11) . .
O56 Mo24 O60 150.2(9) . .
O69 Mo24 O44 107.5(12) . .
O79 Mo24 O44 158.8(14) . .
O56 Mo24 O44 96.9(11) . .
O60 Mo24 O44 58.0(8) . .
O69 Mo24 O41 74.1(9) . .
O79 Mo24 O41 162.7(11) . .
O56 Mo24 O41 68.8(9) . .
O60 Mo24 O41 81.6(7) . .
O44 Mo24 O41 37.3(10) . .
O69 Mo24 O57 156.3(8) . .
O79 Mo24 O57 112.9(10) . .
O56 Mo24 O57 98.1(8) . .
O60 Mo24 O57 80.5(5) . .
O44 Mo24 O57 54.2(8) . .
O41 Mo24 O57 83.4(6) . .
P1 O1' O1 51.8(9) . .
P1 O1' Mo12 124.5(9) . .
O1 O1' Mo12 72.7(9) . .
P1 O1' Mo2 122.7(9) . .
O1 O1' Mo2 131.5(11) . .
Mo12 O1' Mo2 93.9(6) . .
P1 O1' Mo1 121.0(9) . .
O1 O1' Mo1 133.2(11) . .
Mo12 O1' Mo1 93.6(6) . .
Mo2 O1' Mo1 93.0(6) . .
P1 O1 O3 58.2(10) . .
P1 O1 O4 56.5(9) . .
O3 O1 O4 95.6(13) . .
P1 O1 O1' 58.4(9) . .
O3 O1 O1' 94.8(13) . .
O4 O1 O1' 91.8(13) . .
P1 O1 Mo11 127.0(11) . .
O3 O1 Mo11 69.0(9) . .
O4 O1 Mo11 130.0(12) . .
O1' O1 Mo11 135.1(12) . .
P1 O1 Mo12 123.8(12) . .
O3 O1 Mo12 128.0(12) . .
O4 O1 Mo12 130.5(12) . .
O1' O1 Mo12 65.5(8) . .
Mo11 O1 Mo12 91.4(7) . .
P1 O2' O2 55.0(9) . .
P1 O2' O4 55.2(9) . .
O2 O2' O4 93.5(13) . .
P1 O2' Mo10 125.3(12) . .
O2 O2' Mo10 70.5(10) . .
O4 O2' Mo10 139.2(12) . .
P1 O2' Mo5 125.3(12) . .
O2 O2' Mo5 133.7(12) . .
O4 O2' Mo5 70.1(9) . .
Mo10 O2' Mo5 93.7(7) . .
P1 O2 O4' 58.3(10) . .
P1 O2 O2' 57.3(9) . .
O4' O2 O2' 96.4(13) . .
P1 O2 O3' 56.3(9) . .
O4' O2 O3' 92.7(13) . .
O2' O2 O3' 91.8(13) . .
P1 O2 Mo10 126.5(10) . .
O4' O2 Mo10 130.2(12) . .
O2' O2 Mo10 69.2(9) . .
O3' O2 Mo10 133.5(11) . .
P1 O2 Mo8 124.7(10) . .
O4' O2 Mo8 66.6(9) . .
O2' O2 Mo8 138.1(12) . .
O3' O2 Mo8 125.5(11) . .
Mo10 O2 Mo8 92.2(6) . .
P1 O2 Mo9 122.0(10) . .
O4' O2 Mo9 131.6(12) . .
O2' O2 Mo9 125.4(12) . .
O3' O2 Mo9 65.8(8) . .
Mo10 O2 Mo9 90.7(6) . .
Mo8 O2 Mo9 90.6(6) . .
P1 O3' O2 53.0(8) . .
P1 O3' Mo9 125.1(11) . .
O2 O3' Mo9 72.2(9) . .
P1 O3' Mo6 123.4(10) . .
O2 O3' Mo6 131.1(11) . .
Mo9 O3' Mo6 93.5(6) . .
P1 O3' Mo7 120.5(10) . .
O2 O3' Mo7 133.9(11) . .
Mo9 O3' Mo7 93.5(6) . .
Mo6 O3' Mo7 92.3(6) . .
P1 O3 O1 54.6(10) . .
P1 O3 O4' 54.1(8) . .
O1 O3 O4' 91.8(13) . .
P1 O3 Mo11 126.1(11) . .
O1 O3 Mo11 71.7(10) . .
O4' O3 Mo11 139.8(11) . .
P1 O3 Mo4 124.5(10) . .
O1 O3 Mo4 131.6(12) . .
O4' O3 Mo4 70.5(9) . .
Mo11 O3 Mo4 93.0(6) . .
P1 O4 O1 53.2(9) . .
P1 O4 O2' 56.0(9) . .
O1 O4 O2' 92.7(13) . .
P1 O4 Mo3 125.9(9) . .
O1 O4 Mo3 72.7(9) . .
O2' O4 Mo3 132.9(11) . .
P1 O4 Mo5 124.6(9) . .
O1 O4 Mo5 138.3(11) . .
O2' O4 Mo5 68.7(9) . .
Mo3 O4 Mo5 92.5(6) . .
P1 O4 Mo7 121.3(9) . .
O1 O4 Mo7 126.9(11) . .
O2' O4 Mo7 130.0(11) . .
Mo3 O4 Mo7 91.5(5) . .
Mo5 O4 Mo7 91.4(5) . .
P1 O4' O2 55.5(9) . .
P1 O4' O3 53.2(9) . .
O2 O4' O3 92.3(12) . .
P1 O4' Mo8 128.7(10) . .
O2 O4' Mo8 73.5(10) . .
O3 O4' Mo8 132.5(12) . .
P1 O4' Mo1 121.5(11) . .
O2 O4' Mo1 129.9(13) . .
O3 O4' Mo1 127.3(11) . .
Mo8 O4' Mo1 93.5(7) . .
Mo8 O6 Mo4 142.6(11) . .
Mo10 O7 Mo2 141.9(11) . .
Mo11 O8 Mo3 141.0(10) . .
Mo10 O9 Mo8 139.6(10) . .
Mo11 O12 Mo6 140.1(11) . .
Mo5 O16 Mo7 139.0(11) . .
Mo9 O17 Mo7 141.4(10) . .
Mo1 O19 Mo8 140.1(12) . .
Mo6 O20 Mo4 138.4(9) . .
Mo1 O22 Mo2 138.4(11) . .
Mo4 O23 Mo1 143.6(11) . .
Mo12 O24 Mo1 136.1(11) . .
Mo4 O25 Mo11 138.0(11) . .
Mo9 O26 Mo10 138.5(9) . .
Mo12 O28 Mo11 140.3(9) . .
Mo5 O29 Mo10 140.0(11) . .
Mo7 O30 Mo6 140.1(10) . .
Mo3 O31 Mo5 139.4(12) . .
Mo8 O32 Mo9 139.3(9) . .
Mo2 O33 Mo5 141.8(9) . .
Mo3 O34 Mo12 140.8(8) . .
Mo6 O36 Mo9 140.6(11) . .
Mo2 O38 Mo12 135.3(10) . .
Mo7 O39 Mo3 138.0(11) . .
P2 O41 O44 58.0(15) . .
P2 O41 O42' 55.9(10) . .
O44 O41 O42' 95.7(18) . .
P2 O41 Mo24 128.6(11) . .
O44 O41 Mo24 70.7(14) . .
O42' O41 Mo24 132.2(13) . .
P2 O41 Mo13 122.1(10) . .
O44 O41 Mo13 130.7(15) . .
O42' O41 Mo13 126.1(13) . .
Mo24 O41 Mo13 93.2(8) . .
P2 O41' O43 52.8(10) . .
P2 O41' Mo21 124.5(14) . .
O43 O41' Mo21 71.7(11) . .
P2 O41' Mo13 121.0(15) . .
O43 O41' Mo13 137.2(14) . .
Mo21 O41' Mo13 97.0(9) . .
P2 O41' Mo22 120.5(14) . .
O43 O41' Mo22 128.0(15) . .
Mo21 O41' Mo22 93.4(9) . .
Mo13 O41' Mo22 92.9(8) . .
P2 O42 O44 52.5(12) . .
P2 O42 O43' 52.4(10) . .
O44 O42 O43' 90.2(15) . .
P2 O42 Mo16 128.7(12) . .
O44 O42 Mo16 76.6(13) . .
O43' O42 Mo16 132.2(13) . .
P2 O42 Mo19 125.5(12) . .
O44 O42 Mo19 143.6(17) . .
O43' O42 Mo19 73.4(11) . .
Mo16 O42 Mo19 90.4(7) . .
P2 O42' O43 53.9(10) . .
P2 O42' O41 52.2(10) . .
O43 O42' O41 91.8(14) . .
P2 O42' Mo23 126.0(14) . .
O43 O42' Mo23 72.3(11) . .
O41 O42' Mo23 143.8(16) . .
P2 O42' Mo14 123.6(13) . .
O43 O42' Mo14 135.1(15) . .
O41 O42' Mo14 71.6(10) . .
Mo23 O42' Mo14 96.7(9) . .
P2 O43 O43' 54.6(11) . .
P2 O43 O42' 58.6(10) . .
O43' O43 O42' 95.4(15) . .
P2 O43 O41' 56.9(11) . .
O43' O43 O41' 91.4(15) . .
O42' O43 O41' 91.4(15) . .
P2 O43 Mo18 125.5(10) . .
O43' O43 Mo18 71.0(11) . .
O42' O43 Mo18 136.8(12) . .
O41' O43 Mo18 128.6(13) . .
P2 O43 Mo23 124.9(10) . .
O43' O43 Mo23 130.7(12) . .
O42' O43 Mo23 66.5(10) . .
O41' O43 Mo23 132.2(12) . .
Mo18 O43 Mo23 91.1(6) . .
P2 O43 Mo21 123.0(9) . .
O43' O43 Mo21 132.7(12) . .
O42' O43 Mo21 124.5(12) . .
O41' O43 Mo21 66.1(11) . .
Mo18 O43 Mo21 90.8(6) . .
Mo23 O43 Mo21 91.5(6) . .
P2 O43' O43 56.1(11) . .
P2 O43' O44' 57.2(12) . .
O43 O43' O44' 93.6(15) . .
P2 O43' O42 57.5(11) . .
O43 O43' O42 94.2(16) . .
O44' O43' O42 91.2(15) . .
P2 O43' Mo15 125.4(14) . .
O43 O43' Mo15 136.6(13) . .
O44' O43' Mo15 68.4(11) . .
O42 O43' Mo15 124.1(14) . .
P2 O43' Mo18 125.5(13) . .
O43 O43' Mo18 69.4(10) . .
O44' O43' Mo18 129.9(13) . .
O42 O43' Mo18 135.1(15) . .
Mo15 O43' Mo18 91.7(8) . .
P2 O44' O43' 52.9(11) . .
P2 O44' O44 51.2(10) . .
O43' O44' O44 88.4(15) . .
P2 O44' Mo17 124.7(10) . .
O43' O44' Mo17 135.0(13) . .
O44 O44' Mo17 73.5(11) . .
P2 O44' Mo15 123.4(11) . .
O43' O44' Mo15 70.7(11) . .
O44 O44' Mo15 131.6(16) . .
Mo17 O44' Mo15 91.0(7) . .
P2 O44' Mo22 124.1(11) . .
O43' O44' Mo22 128.4(12) . .
O44 O44' Mo22 132.6(16) . .
Mo17 O44' Mo22 91.8(6) . .
Mo15 O44' Mo22 92.3(7) . .
P2 O44 O41 60.5(15) . .
P2 O44 O42 57.5(12) . .
O41 O44 O42 98.9(17) . .
P2 O44 O44' 55.1(11) . .
O41 O44 O44' 94.9(18) . .
O42 O44 O44' 88.7(18) . .
P2 O44 Mo24 132(2) . .
O41 O44 Mo24 72.0(18) . .
O42 O44 Mo24 132.3(16) . .
O44' O44 Mo24 137.7(18) . .
Mo20 O45 Mo16 134.3(12) . .
Mo22 O50 Mo21 143.5(11) . .
Mo18 O51 Mo15 141.7(10) . .
Mo18 O54 Mo21 135.5(10) . .
O69 O56 Mo24 36.0(6) . .
O69 O56 Mo14 118.5(14) . .
Mo24 O56 Mo14 134.8(14) . .
Mo16 O58 Mo17 146.1(12) . .
Mo15 O59 Mo17 134.5(13) . .
Mo17 O60 Mo24 143.9(10) . .
Mo20 O61 Mo14 144.6(12) . .
Mo22 O63 Mo15 138.4(12) . .
Mo15 O66 Mo19 143.4(10) . .
Mo16 O67 Mo19 130.2(12) . .
Mo23 O68 Mo20 142.3(11) . .
Mo24 O69 O56 77.1(13) . .
Mo13 O71 Mo22 144.2(11) . .
Mo19 O72 Mo18 143.7(10) . .
Mo14 O73 Mo13 134.5(12) . .
Mo19 O74 Mo20 135.9(11) . .
Mo14 O75 Mo23 143.2(13) . .
Mo23 O76 Mo18 138.2(10) . .
Mo21 O77 Mo23 138.6(10) . .
Mo17 O78 Mo22 136.4(13) . .
N3 Ag1 N6 166.3(6) . .
N1 Ag2 N5 165.2(5) 3_766 .
N2 Ag3 N4 146.6(5) . .
N2 Ag3 O1W 105.4(6) . .
N4 Ag3 O1W 108.0(6) . .
N1 C1 C2 109.9(15) . .
N1 C1 H1A 125.1 . .
C2 C1 H1A 125.1 . .
C3 C2 C1 105.9(15) . .
C3 C2 C4 126.8(17) . .
C1 C2 C4 127.3(17) . .
N2 C3 C2 110.3(16) . .
N2 C3 H3A 124.8 . .
C2 C3 H3A 124.8 . .
C5 C4 C2 116(2) . .
C5 C4 H4A 108.2 . .
C2 C4 H4A 108.2 . .
C5 C4 H4B 108.2 . .
C2 C4 H4B 108.2 . .
H4A C4 H4B 107.4 . .
C4 C5 C6 111(2) . .
C4 C5 H5A 109.3 . .
C6 C5 H5A 109.3 . .
C4 C5 H5B 109.3 . .
C6 C5 H5B 109.3 . .
H5A C5 H5B 108.0 . .
C7 C6 C5 112(3) . .
C7 C6 H6A 109.3 . .
C5 C6 H6A 109.3 . .
C7 C6 H6B 109.3 . .
C5 C6 H6B 109.3 . .
H6A C6 H6B 108.0 . .
C6 C7 H7A 109.5 . .
C6 C7 H7B 109.5 . .
H7A C7 H7B 109.5 . .
C6 C7 H7C 109.5 . .
H7A C7 H7C 109.5 . .
H7B C7 H7C 109.5 . .
N4 C8 C9 109.4(18) . .
N4 C8 H8A 125.3 . .
C9 C8 H8A 125.3 . .
C8 C9 C10 105.9(16) . .
C8 C9 C11 127.2(16) . .
C10 C9 C11 126.8(15) . .
N3 C10 C9 109.4(15) . .
N3 C10 H10A 125.3 . .
C9 C10 H10A 125.3 . .
C9 C11 C12 112.4(16) . .
C9 C11 H11A 109.1 . .
C12 C11 H11A 109.1 . .
C9 C11 H11B 109.1 . .
C12 C11 H11B 109.1 . .
H11A C11 H11B 107.9 . .
C11 C12 C13 108.8(19) . .
C11 C12 H12A 109.9 . .
C13 C12 H12A 109.9 . .
C11 C12 H12B 109.9 . .
C13 C12 H12B 109.9 . .
H12A C12 H12B 108.3 . .
C14 C13 C12 108(2) . .
C14 C13 H13A 110.0 . .
C12 C13 H13A 110.0 . .
C14 C13 H13B 110.0 . .
C12 C13 H13B 110.0 . .
H13A C13 H13B 108.4 . .
C13 C14 H14A 109.5 . .
C13 C14 H14B 109.5 . .
H14A C14 H14B 109.5 . .
C13 C14 H14C 109.5 . .
H14A C14 H14C 109.5 . .
H14B C14 H14C 109.5 . .
C16 C15 N6 113(2) . .
C16 C15 H15A 123.3 . .
N6 C15 H15A 123.3 . .
C15 C16 C17 103.9(18) . .
C15 C16 H16A 128.0 . .
C17 C16 H16A 128.0 . .
N5 C17 C16 111.3(17) . .
N5 C17 H17A 124.4 . .
C16 C17 H17A 124.4 . .
C1 N1 N2 106.9(15) . .
C1 N1 Ag2 131.9(12) . 3_766
N2 N1 Ag2 121.1(11) . 3_766
C3 N2 N1 106.8(15) . .
C3 N2 Ag3 130.7(13) . .
N1 N2 Ag3 121.2(11) . .
C10 N3 N4 107.1(14) . .
C10 N3 Ag1 131.1(12) . .
N4 N3 Ag1 121.6(11) . .
C8 N4 N3 108.1(15) . .
C8 N4 Ag3 131.3(13) . .
N3 N4 Ag3 120.6(11) . .
C17 N5 N6 106.8(15) . .
C17 N5 Ag2 124.6(12) . .
N6 N5 Ag2 128.5(11) . .
C15 N6 N5 104.3(16) . .
C15 N6 Ag1 129.2(15) . .
N5 N6 Ag1 126.5(11) . .
Mo16 O57 Mo24 154.6(8) . .
Mo13 O48 Mo21 143.1(15) . .

loop_
_geom_bond_atom_site_label_1
_geom_bond_atom_site_label_2
_geom_bond_distance
_geom_bond_site_symmetry_2
P1 O1 1.46(2) .
P1 O2 1.494(18) .
P1 O4 1.523(17) .
P1 O3 1.525(16) .
P1 O2' 1.537(19) .
P1 O4' 1.54(2) .
P1 O3' 1.556(18) .
P1 O1' 1.585(17) .
P2 O43' 1.46(3) .
P2 O44 1.46(3) .
P2 O43 1.491(18) .
P2 O41 1.50(2) .
P2 O44' 1.542(19) .
P2 O42 1.557(19) .
P2 O41' 1.57(3) .
P2 O42' 1.58(2) .
Mo1 O21 1.645(13) .
Mo1 O22 1.838(19) .
Mo1 O19 1.840(19) .
Mo1 O23 1.901(18) .
Mo1 O24 1.967(18) .
Mo1 O1' 2.465(17) .
Mo1 O4' 2.494(19) .
Mo2 O37 1.654(11) .
Mo2 O33 1.848(15) .
Mo2 O38 1.856(16) .
Mo2 O7 1.966(17) .
Mo2 O22 1.979(18) .
Mo2 O1' 2.454(16) .
Mo3 O10 1.640(13) .
Mo3 O31 1.799(17) .
Mo3 O34 1.851(13) .
Mo3 O39 1.926(17) .
Mo3 O8 1.985(16) .
Mo3 O4 2.448(17) .
Mo4 O11 1.651(12) .
Mo4 O25 1.83(2) .
Mo4 O23 1.863(17) .
Mo4 O20 1.936(15) .
Mo4 O6 1.968(18) .
Mo4 O3 2.466(19) .
Mo5 O15 1.645(13) .
Mo5 O29 1.815(17) .
Mo5 O16 1.854(15) .
Mo5 O33 1.929(13) .
Mo5 O31 1.990(17) .
Mo5 O2' 2.45(2) .
Mo5 O4 2.470(16) .
Mo6 O27 1.657(12) .
Mo6 O36 1.851(16) .
Mo6 O20 1.856(16) .
Mo6 O30 1.942(16) .
Mo6 O12 1.959(16) .
Mo6 O3' 2.478(19) .
Mo7 O18 1.652(13) .
Mo7 O30 1.861(16) .
Mo7 O39 1.867(18) .
Mo7 O16 1.940(16) .
Mo7 O17 1.948(16) .
Mo7 O3' 2.481(18) .
Mo7 O4 2.495(16) .
Mo8 O40 1.672(17) .
Mo8 O6 1.790(17) .
Mo8 O32 1.854(13) .
Mo8 O19 1.934(16) .
Mo8 O9 1.976(15) .
Mo8 O4' 2.37(2) .
Mo8 O2 2.479(18) .
Mo9 O35 1.670(12) .
Mo9 O17 1.823(15) .
Mo9 O26 1.849(13) .
Mo9 O36 1.925(16) .
Mo9 O32 1.928(14) .
Mo9 O3' 2.40(2) .
Mo9 O2 2.510(17) .
Mo10 O13 1.647(13) .
Mo10 O9 1.816(16) .
Mo10 O7 1.835(14) .
Mo10 O26 1.932(13) .
Mo10 O29 1.980(17) .
Mo10 O2' 2.44(2) .
Mo10 O2 2.460(19) .
Mo11 O5 1.633(14) .
Mo11 O8 1.803(15) .
Mo11 O12 1.841(13) .
Mo11 O28 1.951(13) .
Mo11 O25 1.980(19) .
Mo11 O3 2.432(18) .
Mo11 O1 2.47(2) .
Mo12 O14 1.661(12) .
Mo12 O28 1.832(14) .
Mo12 O24 1.845(16) .
Mo12 O34 1.934(13) .
Mo12 O38 1.967(16) .
Mo12 O1' 2.384(17) .
Mo12 O1 2.50(2) .
Mo13 O80 1.645(17) .
Mo13 O48 1.83(3) .
Mo13 O71 1.84(2) .
Mo13 O73 1.99(2) .
Mo13 O41' 2.45(3) .
Mo13 O41 2.49(2) .
Mo14 O47 1.648(17) .
Mo14 O73 1.83(2) .
Mo14 O75 1.84(2) .
Mo14 O56 1.96(3) .
Mo14 O61 1.99(2) .
Mo14 O42' 2.43(2) .
Mo15 O70 1.651(14) .
Mo15 O66 1.818(15) .
Mo15 O59 1.82(2) .
Mo15 O51 1.926(16) .
Mo15 O63 1.975(15) .
Mo15 O44' 2.45(2) .
Mo15 O43' 2.49(3) .
Mo16 O57 1.270(11) .
Mo16 O62 1.647(18) .
Mo16 O58 1.827(18) .
Mo16 O67 1.83(2) .
Mo16 O45 1.958(18) .
Mo16 O42 2.40(2) .
Mo17 O60 1.44(2) .
Mo17 O49 1.679(15) .
Mo17 O78 1.85(2) .
Mo17 O58 1.948(19) .
Mo17 O59 1.95(2) .
Mo17 O44' 2.432(18) .
Mo18 O65 1.641(15) .
Mo18 O54 1.840(16) .
Mo18 O51 1.853(15) .
Mo18 O76 1.940(15) .
Mo18 O72 1.987(15) .
Mo18 O43 2.465(17) .
Mo18 O43' 2.49(3) .
Mo19 O46 1.660(19) .
Mo19 O72 1.780(16) .
Mo19 O74 1.844(17) .
Mo19 O67 1.95(2) .
Mo19 O66 1.951(14) .
Mo19 O42 2.44(2) .
Mo20 O64 1.635(12) .
Mo20 O61 1.78(2) .
Mo20 O45 1.859(19) .
Mo20 O74 1.959(19) .
Mo20 O68 1.973(17) .
Mo21 O52 1.631(17) .
Mo21 O77 1.832(15) .
Mo21 O50 1.929(14) .
Mo21 O54 1.972(15) .
Mo21 O48 2.00(3) .
Mo21 O41' 2.40(3) .
Mo21 O43 2.492(18) .
Mo22 O53 1.687(12) .
Mo22 O63 1.814(17) .
Mo22 O50 1.825(14) .
Mo22 O71 1.93(2) .
Mo22 O78 1.94(2) .
Mo22 O44' 2.463(19) .
Mo22 O41' 2.50(2) .
Mo23 O55 1.621(16) .
Mo23 O76 1.830(15) .
Mo23 O68 1.830(15) .
Mo23 O75 1.95(2) .
Mo23 O77 1.964(13) .
Mo23 O42' 2.38(3) .
Mo23 O43 2.468(18) .
Mo24 O69 1.130(15) .
Mo24 O79 1.661(19) .
Mo24 O56 1.87(2) .
Mo24 O60 2.31(2) .
Mo24 O44 2.36(4) .
Mo24 O41 2.38(2) .
Mo24 O57 2.413(12) .
O1' O1 1.75(3) .
O1 O3 1.65(3) .
O1 O4 1.72(3) .
O1W Ag3 2.389(17) .
O2' O2 1.69(3) .
O2' O4 1.73(3) .
O2 O4' 1.66(3) .
O2 O3' 1.76(3) .
O3 O4' 1.82(3) .
O41 O44 1.52(4) .
O41 O42' 1.81(3) .
O41' O43 1.76(3) .
O42 O44 1.73(4) .
O42 O43' 1.74(3) .
O42' O43 1.70(3) .
O43 O43' 1.68(3) .
O43' O44' 1.72(3) .
O44' O44 1.80(3) .
O56 O69 1.77(2) .
Ag1 N3 2.158(14) .
Ag1 N6 2.158(15) .
Ag2 N1 2.168(15) 3_766
Ag2 N5 2.181(14) .
Ag3 N2 2.213(16) .
Ag3 N4 2.230(15) .
C1 N1 1.31(2) .
C1 C2 1.35(2) .
C1 H1A 0.9300 .
C2 C3 1.32(3) .
C2 C4 1.47(3) .
C3 N2 1.32(2) .
C3 H3A 0.9300 .
C4 C5 1.44(4) .
C4 H4A 0.9700 .
C4 H4B 0.9700 .
C5 C6 1.52(3) .
C5 H5A 0.9700 .
C5 H5B 0.9700 .
C6 C7 1.43(4) .
C6 H6A 0.9700 .
C6 H6B 0.9700 .
C7 H7A 0.9600 .
C7 H7B 0.9600 .
C7 H7C 0.9600 .
C8 N4 1.30(3) .
C8 C9 1.33(2) .
C8 H8A 0.9300 .
C9 C10 1.36(2) .
C9 C11 1.48(2) .
C10 N3 1.29(2) .
C10 H10A 0.9300 .
C11 C12 1.49(3) .
C11 H11A 0.9700 .
C11 H11B 0.9700 .
C12 C13 1.54(3) .
C12 H12A 0.9700 .
C12 H12B 0.9700 .
C13 C14 1.48(3) .
C13 H13A 0.9700 .
C13 H13B 0.9700 .
C14 H14A 0.9600 .
C14 H14B 0.9600 .
C14 H14C 0.9600 .
C15 C16 1.29(3) .
C15 N6 1.31(3) .
C15 H15A 0.9300 .
C16 C17 1.33(3) .
C16 H16A 0.9300 .
C17 N5 1.30(2) .
C17 H17A 0.9300 .
N1 N2 1.367(19) .
N1 Ag2 2.168(15) 3_766
N3 N4 1.366(19) .
N5 N6 1.36(2) .
